data_4062972
_journal_name_full Organometallics
_journal_paper_doi 10.1021/om049800z
_journal_year 2004
_chemical_formula_sum 'C22 H27 B2 N'
_chemical_formula_weight 327.07
_space_group_IT_number 15
_symmetry_cell_setting monoclinic
_symmetry_space_group_name_Hall '-C 2yc'
_symmetry_space_group_name_H-M 'C 1 2/c 1'
_cell_angle_alpha 90.00
_cell_angle_beta 99.47(3)
_cell_angle_gamma 90.00
_cell_formula_units_Z 4
_cell_length_a 20.924(7)
_cell_length_b 11.808(5)
_cell_length_c 7.700(3)
_cell_measurement_temperature 173(2)
_cell_volume 1876.5(12)
_diffrn_ambient_temperature 173(2)
_exptl_crystal_density_diffrn 1.158
_cod_depositor_comments
;
The following automatic conversions were performed:
'_symmetry_cell_setting' value 'Monoclinic' changed to 'monoclinic'
according to '/home/saulius/struct/CIF-dictionaries/cif_core.dic'
dictionary named 'cif_core.dic' version 2.4.1 from 2010-06-29.

Automatic conversion script
Id: cif_fix_enum 1527 2010-12-29 10:47:43Z saulius 
;
_cod_original_sg_symbol_H-M 'C 2/c'
_cod_database_code 4062972

loop_
_symmetry_equiv_pos_as_xyz
'x, y, z'
'-x, y, -z+1/2'
'x+1/2, y+1/2, z'
'-x+1/2, y+1/2, -z+1/2'
'-x, -y, -z'
'x, -y, z-1/2'
'-x+1/2, -y+1/2, -z'
'x+1/2, -y+1/2, z-1/2'

loop_
_atom_site_label
_atom_site_type_symbol
_atom_site_fract_x
_atom_site_fract_y
_atom_site_fract_z
_atom_site_U_iso_or_equiv
_atom_site_adp_type
_atom_site_occupancy
_atom_site_symmetry_multiplicity
_atom_site_calc_flag
_atom_site_refinement_flags
_atom_site_disorder_assembly
_atom_site_disorder_group
N1 N 0.0000 -0.09114(12) 0.2500 0.0270(4) Uani 1 2 d S . .
C1 C 0.03440(6) 0.10609(11) 0.24158(16) 0.0261(3) Uani 1 1 d . . .
C2 C 0.07665(6) 0.19136(11) 0.23090(17) 0.0275(3) Uani 1 1 d . . .
H2 H 0.0615 0.2673 0.2273 0.033 Uiso 1 1 calc R . .
C3 C 0.14505(6) 0.16973(11) 0.22477(17) 0.0273(3) Uani 1 1 d . . .
C4 C 0.16797(7) 0.06298(12) 0.22365(18) 0.0314(3) Uani 1 1 d . . .
H4 H 0.2132 0.0541 0.2256 0.038 Uiso 1 1 calc R . .
C5 C 0.12803(7) -0.04316(12) 0.21953(19) 0.0331(4) Uani 1 1 d . . .
H5A H 0.1474 -0.0933 0.3172 0.040 Uiso 1 1 calc R . .
H5B H 0.1294 -0.0837 0.1076 0.040 Uiso 1 1 calc R . .
C6 C 0.18921(7) 0.27147(12) 0.22392(17) 0.0308(3) Uani 1 1 d . . .
H6 H 0.2346 0.2427 0.2325 0.037 Uiso 1 1 calc R . .
C7 C 0.17325(8) 0.33856(13) 0.0523(2) 0.0434(4) Uani 1 1 d . . .
H7A H 0.2035 0.4020 0.0544 0.052 Uiso 1 1 calc R . .
H7B H 0.1289 0.3677 0.0401 0.052 Uiso 1 1 calc R . .
H7C H 0.1771 0.2890 -0.0475 0.052 Uiso 1 1 calc R . .
C8 C 0.18709(8) 0.34901(13) 0.3819(2) 0.0418(4) Uani 1 1 d . . .
H8A H 0.2222 0.4046 0.3901 0.050 Uiso 1 1 calc R . .
H8B H 0.1923 0.3036 0.4898 0.050 Uiso 1 1 calc R . .
H8C H 0.1453 0.3885 0.3669 0.050 Uiso 1 1 calc R . .
C9 C 0.0000 -0.21226(15) 0.2500 0.0275(4) Uani 1 2 d S . .
C10 C 0.03869(7) -0.27256(12) 0.15194(18) 0.0328(3) Uani 1 1 d . . .
H10 H 0.0653 -0.2330 0.0835 0.039 Uiso 1 1 calc R . .
C11 C 0.03876(8) -0.38998(12) 0.15325(19) 0.0379(4) Uani 1 1 d . . .
H11 H 0.0658 -0.4301 0.0867 0.046 Uiso 1 1 calc R . .
C12 C 0.0000 -0.44924(17) 0.2500 0.0377(5) Uani 1 2 d S . .
H12 H 0.0000 -0.5297 0.2500 0.045 Uiso 1 2 calc SR . .
B1 B 0.05557(7) -0.01901(13) 0.23633(19) 0.0265(4) Uani 1 1 d . . .

loop_
_atom_site_aniso_label
_atom_site_aniso_U_11
_atom_site_aniso_U_22
_atom_site_aniso_U_33
_atom_site_aniso_U_23
_atom_site_aniso_U_13
_atom_site_aniso_U_12
N1 0.0367(10) 0.0188(8) 0.0261(8) 0.000 0.0066(7) 0.000
C1 0.0293(7) 0.0235(7) 0.0252(7) -0.0008(5) 0.0036(5) 0.0012(5)
C2 0.0298(7) 0.0221(7) 0.0307(7) 0.0003(6) 0.0057(5) 0.0020(6)
C3 0.0282(8) 0.0276(8) 0.0266(7) 0.0002(5) 0.0053(5) 0.0004(6)
C4 0.0287(8) 0.0298(8) 0.0362(8) -0.0003(6) 0.0070(6) 0.0035(6)
C5 0.0380(9) 0.0238(7) 0.0380(8) 0.0003(6) 0.0076(6) 0.0039(6)
C6 0.0271(7) 0.0285(7) 0.0381(8) -0.0012(6) 0.0090(6) -0.0007(6)
C7 0.0488(10) 0.0361(9) 0.0478(10) 0.0062(7) 0.0153(7) -0.0052(7)
C8 0.0373(9) 0.0410(9) 0.0479(10) -0.0093(7) 0.0096(7) -0.0111(7)
C9 0.0395(11) 0.0195(9) 0.0223(9) 0.000 0.0017(8) 0.000
C10 0.0449(9) 0.0248(7) 0.0302(7) -0.0004(6) 0.0103(6) -0.0019(6)
C11 0.0529(10) 0.0266(8) 0.0354(8) -0.0051(6) 0.0101(7) 0.0037(7)
C12 0.0544(14) 0.0197(10) 0.0379(12) 0.000 0.0045(10) 0.000
B1 0.0329(9) 0.0240(8) 0.0226(7) -0.0003(6) 0.0042(6) 0.0005(6)

loop_
_geom_bond_atom_site_label_1
_geom_bond_atom_site_label_2
_geom_bond_distance
_geom_bond_site_symmetry_2
_geom_bond_publ_flag
N1 C9 1.430(2) . ?
N1 B1 1.4590(18) . ?
N1 B1 1.4590(18) 2 ?
C1 C2 1.3514(19) . ?
C1 C1 1.466(3) 2 ?
C1 B1 1.545(2) . ?
C2 C3 1.462(2) . ?
C3 C4 1.3492(19) . ?
C3 C6 1.5163(19) . ?
C4 C5 1.504(2) . ?
C5 B1 1.569(2) . ?
C6 C8 1.529(2) . ?
C6 C7 1.530(2) . ?
C9 C10 1.3906(17) 2 ?
C9 C10 1.3906(17) . ?
C10 C11 1.386(2) . ?
C11 C12 1.3789(18) . ?
C12 C11 1.3789(18) 2 ?
